data_7130915
loop_
_publ_author_name
'Hsieh, Chang-Chih'
'Li, Cheng-Yao'
'Chiang, Ming-Hsi'
'Horng, Yih-Chern'

_publ_section_title
;
 Catalytic O2 Activation toward Oxidative N-S Bond Formation by a Thiolato
 Fe(III) Complex
;
_journal_name_full 'Chemical Communications'
_journal_paper_doi 10.1039/D2CC05375F
_journal_year 2022
_chemical_formula_sum 'C9 H8 Cl N O S'
_chemical_formula_weight 213.67
_space_group_crystal_system monoclinic
_space_group_IT_number 14
_space_group_name_Hall '-P 2yn'
_space_group_name_H-M_alt 'P 1 21/n 1'
_atom_sites_solution_hydrogens geom
_audit_creation_method SHELXL-2014/7
_audit_update_record
;
2022-07-28 deposited with the CCDC.	2022-10-26 downloaded from the CCDC.
;
_cell_angle_alpha 90
_cell_angle_beta 92.654(7)
_cell_angle_gamma 90
_cell_formula_units_Z 4
_cell_length_a 4.2898(4)
_cell_length_b 10.1017(9)
_cell_length_c 21.2306(19)
_cell_measurement_reflns_used 1690
_cell_measurement_temperature 150(2)
_cell_measurement_theta_max 23.47
_cell_measurement_theta_min 2.23
_cell_volume 919.03(14)
_computing_cell_refinement 'Bruker SAINT'
_computing_data_collection 'Bruker APEX2'
_computing_data_reduction 'Bruker SAINT'
_computing_molecular_graphics 'Bruker SHELXTL'
_computing_publication_material 'Bruker SHELXTL'
_computing_structure_refinement 'SHELXL-2014 (Sheldrick 2014)'
_computing_structure_solution 'SHELXS-97 (Sheldrick 2008)'
_diffrn_ambient_temperature 150(2)
_diffrn_measured_fraction_theta_full 0.999
_diffrn_measured_fraction_theta_max 0.998
_diffrn_measurement_device_type 'Bruker APEX-II CCD'
_diffrn_measurement_method \w
_diffrn_radiation_type MoK\a
_diffrn_radiation_wavelength 0.71073
_diffrn_reflns_av_R_equivalents 0.0741
_diffrn_reflns_av_unetI/netI 0.0571
_diffrn_reflns_Laue_measured_fraction_full 0.999
_diffrn_reflns_Laue_measured_fraction_max 0.998
_diffrn_reflns_limit_h_max 5
_diffrn_reflns_limit_h_min -5
_diffrn_reflns_limit_k_max 12
_diffrn_reflns_limit_k_min -13
_diffrn_reflns_limit_l_max 28
_diffrn_reflns_limit_l_min -25
_diffrn_reflns_number 12819
_diffrn_reflns_point_group_measured_fraction_full 0.999
_diffrn_reflns_point_group_measured_fraction_max 0.998
_diffrn_reflns_theta_full 25.242
_diffrn_reflns_theta_max 28.720
_diffrn_reflns_theta_min 2.233
_exptl_absorpt_coefficient_mu 0.597
_exptl_absorpt_correction_T_max 0.988
_exptl_absorpt_correction_T_min 0.932
_exptl_absorpt_correction_type multi-scan
_exptl_crystal_colour colorless
_exptl_crystal_density_diffrn 1.544
_exptl_crystal_description needle
_exptl_crystal_F_000 440
_exptl_crystal_size_max 0.120
_exptl_crystal_size_mid 0.020
_exptl_crystal_size_min 0.020
_refine_diff_density_max 0.393
_refine_diff_density_min -0.494
_refine_diff_density_rms 0.099
_refine_ls_extinction_method none
_refine_ls_goodness_of_fit_ref 0.940
_refine_ls_hydrogen_treatment constr
_refine_ls_matrix_type full
_refine_ls_number_parameters 118
_refine_ls_number_reflns 2371
_refine_ls_number_restraints 0
_refine_ls_restrained_S_all 0.940
_refine_ls_R_factor_all 0.0741
_refine_ls_R_factor_gt 0.0460
_refine_ls_shift/su_max 0.000
_refine_ls_shift/su_mean 0.000
_refine_ls_structure_factor_coef Fsqd
_refine_ls_weighting_details 'w=1/[\s^2^(Fo^2^)+(0.1000P)^2^+0.0200P] where P=(Fo^2^+2Fc^2^)/3'
_refine_ls_weighting_scheme calc
_refine_ls_wR_factor_gt 0.1228
_refine_ls_wR_factor_ref 0.1529
_reflns_Friedel_coverage 0.000
_reflns_number_gt 1687
_reflns_number_total 2371
_reflns_threshold_expression 'I > 2\s(I)'
_cod_data_source_file d2cc05375f2.cif
_cod_data_source_block compound3j
_cod_original_sg_symbol_H-M 'P 21/n'
_cod_database_code 7130915
_shelx_shelxl_version_number 2014/7
_shelx_space_group_comment
;
The symmetry employed for this shelxl refinement is uniquely defined
by the following loop, which should always be used as a source of
symmetry information in preference to the above space-group names.
They are only intended as comments.
;

loop_
_space_group_symop_operation_xyz
'x, y, z'
'-x+1/2, y+1/2, -z+1/2'
'-x, -y, -z'
'x-1/2, -y-1/2, z-1/2'

loop_
_atom_site_label
_atom_site_type_symbol
_atom_site_fract_x
_atom_site_fract_y
_atom_site_fract_z
_atom_site_U_iso_or_equiv
_atom_site_adp_type
_atom_site_occupancy
_atom_site_site_symmetry_order
_atom_site_calc_flag
_atom_site_refinement_flags_posn
_atom_site_refinement_flags_adp
_atom_site_refinement_flags_occupancy
_atom_site_disorder_assembly
_atom_site_disorder_group
S1 S 0.18651(16) 0.84940(7) 0.19050(3) 0.0238(2) Uani 1 1 d . . . . .
Cl1 Cl 0.16461(16) 1.20025(7) 0.16804(4) 0.0305(2) Uani 1 1 d . . . . .
C1 C -0.0036(6) 0.7123(3) 0.09276(13) 0.0215(5) Uani 1 1 d . . . . .
C2 C -0.0151(6) 0.7144(3) 0.15810(13) 0.0225(6) Uani 1 1 d . . . . .
C3 C -0.1480(7) 0.6113(3) 0.05795(15) 0.0293(6) Uani 1 1 d . . . . .
H3 H -0.1403 0.6096 0.0133 0.035 Uiso 1 1 calc R U . . .
C4 C -0.3021(7) 0.5138(3) 0.08917(17) 0.0342(7) Uani 1 1 d . . . . .
H4 H -0.4014 0.4441 0.0659 0.041 Uiso 1 1 calc R U . . .
C5 C -0.3141(7) 0.5163(3) 0.15436(16) 0.0342(7) Uani 1 1 d . . . . .
H5 H -0.4213 0.4477 0.1750 0.041 Uiso 1 1 calc R U . . .
C6 C -0.1746(7) 0.6158(3) 0.18986(15) 0.0289(6) Uani 1 1 d . . . . .
H6 H -0.1861 0.6174 0.2344 0.035 Uiso 1 1 calc R U . . .
C7 C 0.1774(6) 0.8213(3) 0.06749(13) 0.0217(5) Uani 1 1 d . . . . .
O1 O 0.2362(5) 0.8429(2) 0.01242(9) 0.0285(5) Uani 1 1 d . . . . .
N1 N 0.2799(5) 0.9005(2) 0.11701(10) 0.0216(5) Uani 1 1 d . . . . .
C9 C 0.3446(7) 1.1425(3) 0.09784(13) 0.0246(6) Uani 1 1 d . . . . .
H9A H 0.1842 1.1356 0.0629 0.029 Uiso 1 1 calc R U . . .
H9B H 0.5031 1.2075 0.0854 0.029 Uiso 1 1 calc R U . . .
C8 C 0.4982(6) 1.0091(3) 0.10842(14) 0.0239(6) Uani 1 1 d . . . . .
H8A H 0.6250 0.9886 0.0719 0.029 Uiso 1 1 calc R U . . .
H8B H 0.6419 1.0146 0.1462 0.029 Uiso 1 1 calc R U . . .

loop_
_atom_site_aniso_label
_atom_site_aniso_U_11
_atom_site_aniso_U_22
_atom_site_aniso_U_33
_atom_site_aniso_U_23
_atom_site_aniso_U_13
_atom_site_aniso_U_12
S1 0.0284(4) 0.0243(4) 0.0188(3) 0.0005(3) 0.0029(3) -0.0015(3)
Cl1 0.0309(4) 0.0288(4) 0.0323(4) -0.0072(3) 0.0053(3) -0.0027(3)
C1 0.0189(12) 0.0218(13) 0.0238(13) 0.0020(10) 0.0021(10) 0.0033(10)
C2 0.0195(13) 0.0227(14) 0.0255(14) 0.0007(11) 0.0023(11) 0.0024(10)
C3 0.0309(15) 0.0258(15) 0.0308(15) -0.0010(12) -0.0025(12) 0.0018(12)
C4 0.0334(16) 0.0237(15) 0.0448(19) -0.0033(13) -0.0054(14) -0.0049(12)
C5 0.0319(16) 0.0245(15) 0.046(2) 0.0082(13) 0.0036(14) -0.0043(12)
C6 0.0295(15) 0.0260(15) 0.0315(15) 0.0054(12) 0.0054(12) -0.0006(12)
C7 0.0212(13) 0.0216(13) 0.0223(13) -0.0007(10) -0.0001(10) 0.0016(10)
O1 0.0325(11) 0.0332(11) 0.0201(10) 0.0018(8) 0.0032(8) -0.0037(9)
N1 0.0231(11) 0.0226(12) 0.0192(11) 0.0022(9) 0.0031(9) -0.0032(9)
C9 0.0303(14) 0.0217(14) 0.0219(13) 0.0012(11) 0.0033(11) -0.0034(11)
C8 0.0197(13) 0.0240(14) 0.0281(14) 0.0016(11) 0.0020(11) -0.0025(11)

loop_
_atom_type_symbol
_atom_type_description
_atom_type_scat_dispersion_real
_atom_type_scat_dispersion_imag
_atom_type_scat_source
C C 0.0033 0.0016 'International Tables Vol C Tables 4.2.6.8 and 6.1.1.4'
H H 0.0000 0.0000 'International Tables Vol C Tables 4.2.6.8 and 6.1.1.4'
N N 0.0061 0.0033 'International Tables Vol C Tables 4.2.6.8 and 6.1.1.4'
O O 0.0106 0.0060 'International Tables Vol C Tables 4.2.6.8 and 6.1.1.4'
S S 0.1246 0.1234 'International Tables Vol C Tables 4.2.6.8 and 6.1.1.4'
Cl Cl 0.1484 0.1585 'International Tables Vol C Tables 4.2.6.8 and 6.1.1.4'

loop_
_geom_angle_atom_site_label_1
_geom_angle_atom_site_label_2
_geom_angle_atom_site_label_3
_geom_angle
_geom_angle_site_symmetry_1
_geom_angle_site_symmetry_3
_geom_angle_publ_flag
N1 S1 C2 90.53(12) . . ?
C3 C1 C2 120.4(3) . . ?
C3 C1 C7 126.1(3) . . ?
C2 C1 C7 113.5(2) . . ?
C1 C2 C6 120.7(3) . . ?
C1 C2 S1 111.5(2) . . ?
C6 C2 S1 127.8(2) . . ?
C4 C3 C1 118.9(3) . . ?
C3 C4 C5 120.6(3) . . ?
C6 C5 C4 121.6(3) . . ?
C5 C6 C2 117.8(3) . . ?
O1 C7 N1 123.5(2) . . ?
O1 C7 C1 128.3(2) . . ?
N1 C7 C1 108.3(2) . . ?
C7 N1 C8 121.7(2) . . ?
C7 N1 S1 116.19(18) . . ?
C8 N1 S1 121.35(18) . . ?
C8 C9 Cl1 111.41(19) . . ?
N1 C8 C9 114.3(2) . . ?

loop_
_geom_bond_atom_site_label_1
_geom_bond_atom_site_label_2
_geom_bond_distance
_geom_bond_site_symmetry_2
_geom_bond_publ_flag
S1 N1 1.709(2) . ?
S1 C2 1.740(3) . ?
Cl1 C9 1.807(3) . ?
C1 C3 1.389(4) . ?
C1 C2 1.391(4) . ?
C1 C7 1.463(4) . ?
C2 C6 1.399(4) . ?
C3 C4 1.373(4) . ?
C4 C5 1.388(5) . ?
C5 C6 1.376(4) . ?
C7 O1 1.227(3) . ?
C7 N1 1.377(3) . ?
N1 C8 1.459(3) . ?
C9 C8 1.513(4) . ?
